data_4079223
loop_
_publ_author_name
'Sieb, David'
'Baker, Robert W.'
'Wadepohl, Hubert'
'Enders, Markus'

_publ_section_title
;
 Naphthyridine Cyclopentadienyl Chromium Complexes as Single-Site
 Catalysts for the Formation of Ultrahigh Molecular Weight Polyethylene
;
_journal_issue 21
_journal_name_full Organometallics
_journal_page_first 7368
_journal_paper_doi 10.1021/om300582j
_journal_volume 31
_journal_year 2012
_chemical_formula_sum 'C17 H17 Cl2 Cr N2'
_chemical_formula_weight 372.23
_space_group_IT_number 14
_symmetry_cell_setting monoclinic
_symmetry_Int_Tables_number 14
_symmetry_space_group_name_Hall '-P 2ybc'
_symmetry_space_group_name_H-M 'P 1 21/c 1'
_atom_sites_solution_hydrogens geom
_atom_sites_solution_primary iterative
_atom_sites_solution_secondary difmap
_audit_block_code en_ds11
_audit_creation_method SHELXL-97
_audit_update_record 'Fri Jun 22 16:03:03 CEST 2012'
_cell_angle_alpha 90.00
_cell_angle_beta 109.235(12)
_cell_angle_gamma 90.00
_cell_formula_units_Z 4
_cell_length_a 11.739(6)
_cell_length_b 18.534(8)
_cell_length_c 7.757(4)
_cell_measurement_reflns_used 7662
_cell_measurement_temperature 100(2)
_cell_measurement_theta_max 30.51
_cell_measurement_theta_min 2.99
_cell_volume 1593.5(14)
_computing_cell_refinement
;
SAINT (Bruker AXS, 1997-2008). Includes estimated systematic errors
 of the unit cell constants from Monte Carlo simulations.
;
_computing_data_collection 'SMART-5.631 (Bruker AXS, 2003)'
_computing_data_reduction 'SAINT (Bruker AXS, 1997-2008)'
_computing_publication_material 'SHELXL-97 (Sheldrick, 1997)'
_computing_structure_refinement 'SHELXL-97 (Sheldrick, 1997)'
_computing_structure_solution 'SUPERFLIP (Palatinus, 2007-2009)'
_diffrn_ambient_environment 'perfluoro polyether oil'
_diffrn_ambient_temperature 100(2)
_diffrn_detector 'CCD plate'
_diffrn_detector_area_resol_mean 8.19
_diffrn_detector_type CCD-PXL-KAF2
_diffrn_measured_fraction_theta_full 0.998
_diffrn_measured_fraction_theta_max 0.998
_diffrn_measurement_device 'three-circle diffractometer'
_diffrn_measurement_device_type 'Bruker AXS Smart 1000'
_diffrn_measurement_method '\f- and \w-scans'
_diffrn_measurement_specimen_support 'polyimid foil'
_diffrn_radiation_monochromator graphite
_diffrn_radiation_probe x-ray
_diffrn_radiation_type MoK\a
_diffrn_radiation_wavelength 0.71073
_diffrn_reflns_av_R_equivalents 0.0662
_diffrn_reflns_av_sigmaI/netI 0.0383
_diffrn_reflns_limit_h_max 15
_diffrn_reflns_limit_h_min -16
_diffrn_reflns_limit_k_max 26
_diffrn_reflns_limit_k_min 0
_diffrn_reflns_limit_l_max 11
_diffrn_reflns_limit_l_min 0
_diffrn_reflns_number 39221
_diffrn_reflns_theta_full 30.51
_diffrn_reflns_theta_max 30.60
_diffrn_reflns_theta_min 1.84
_diffrn_source 'fine-focus sealed tube (Mo)'
_exptl_absorpt_coefficient_mu 1.050
_exptl_absorpt_correction_T_max 0.7461
_exptl_absorpt_correction_T_min 0.5886
_exptl_absorpt_correction_type multi-scan
_exptl_absorpt_process_details
;
multi-scan from symmetry-related measurements (Blessing 1995)
SADABS (Sheldrick & Bruker AXS, 2004-2008)
;
_exptl_crystal_colour green
_exptl_crystal_density_diffrn 1.552
_exptl_crystal_density_method 'not measured'
_exptl_crystal_description needle
_exptl_crystal_F_000 764
_exptl_crystal_size_max 0.20
_exptl_crystal_size_mid 0.10
_exptl_crystal_size_min 0.05
_refine_diff_density_max 1.071
_refine_diff_density_min -0.570
_refine_diff_density_rms 0.102
_refine_ls_abs_structure_details 'Flack H D (1983), Acta Cryst. A39, 876-881'
_refine_ls_extinction_method none
_refine_ls_goodness_of_fit_ref 1.062
_refine_ls_hydrogen_treatment constr
_refine_ls_matrix_type full
_refine_ls_number_parameters 203
_refine_ls_number_reflns 4891
_refine_ls_number_restraints 0
_refine_ls_restrained_S_all 1.062
_refine_ls_R_factor_all 0.0553
_refine_ls_R_factor_gt 0.0379
_refine_ls_shift/su_max 0.000
_refine_ls_shift/su_mean 0.000
_refine_ls_structure_factor_coef Fsqd
_refine_ls_weighting_details 'calc w=1/[\s^2^(Fo^2^)+(0.0494P)^2^+1.2173P] where P=(Fo^2^+2Fc^2^)/3'
_refine_ls_weighting_scheme calc
_refine_ls_wR_factor_gt 0.0921
_refine_ls_wR_factor_ref 0.1014
_reflns_number_gt 3914
_reflns_number_total 4891
_reflns_threshold_expression >2sigma(I)
_cod_data_source_file om300582j_si_001.cif
_cod_data_source_block complex_4
_cod_original_cell_volume 1593.4(13)
_cod_original_sg_symbol_H-M 'P 21/c'
_cod_database_code 4079223
_audit_block_refno 911

loop_
_symmetry_equiv_pos_as_xyz
'x, y, z'
'x, -y+1/2, z+1/2'
'-x, -y, -z'
'-x, y-1/2, -z-1/2'

loop_
_atom_site_label
_atom_site_type_symbol
_atom_site_fract_x
_atom_site_fract_y
_atom_site_fract_z
_atom_site_U_iso_or_equiv
_atom_site_adp_type
_atom_site_occupancy
_atom_site_symmetry_multiplicity
_atom_site_calc_flag
_atom_site_refinement_flags
Cr Cr 0.27992(3) 0.084875(15) 0.16298(4) 0.00845(8) Uani 1 1 d .
Cl1 Cl 0.18648(5) 0.09296(2) -0.14806(6) 0.01400(10) Uani 1 1 d .
Cl2 Cl 0.47730(4) 0.10191(2) 0.18257(7) 0.01534(11) Uani 1 1 d .
N1 N 0.28595(14) -0.02763(8) 0.1640(2) 0.0094(3) Uani 1 1 d .
N5 N 0.18980(18) -0.17174(9) 0.4135(3) 0.0182(4) Uani 1 1 d .
C2 C 0.32735(17) -0.06751(10) 0.0556(3) 0.0122(3) Uani 1 1 d .
H2 H 0.3588 -0.0439 -0.0278 0.015 Uiso 1 1 calc R
C3 C 0.32644(18) -0.14360(10) 0.0594(3) 0.0136(4) Uani 1 1 d .
H3 H 0.3567 -0.1703 -0.0206 0.016 Uiso 1 1 calc R
C4 C 0.28186(18) -0.17884(10) 0.1785(3) 0.0147(4) Uani 1 1 d .
H4 H 0.2810 -0.2301 0.1822 0.018 Uiso 1 1 calc R
C6 C 0.1479(2) -0.13009(11) 0.5168(3) 0.0199(4) Uani 1 1 d .
H6 H 0.1147 -0.1532 0.5988 0.024 Uiso 1 1 calc R
C7 C 0.14831(19) -0.05349(10) 0.5154(3) 0.0158(4) Uani 1 1 d .
H7 H 0.1170 -0.0269 0.5946 0.019 Uiso 1 1 calc R
C8 C 0.19464(17) -0.01872(9) 0.3979(2) 0.0100(3) Uani 1 1 d .
C9 C 0.24065(17) -0.06187(9) 0.2850(2) 0.0095(3) Uani 1 1 d .
C10 C 0.23706(17) -0.13789(10) 0.2960(3) 0.0121(3) Uani 1 1 d .
C11 C 0.20088(17) 0.06045(9) 0.3745(2) 0.0093(3) Uani 1 1 d .
C12 C 0.11525(17) 0.10221(9) 0.2378(2) 0.0095(3) Uani 1 1 d .
C13 C 0.16764(17) 0.17197(9) 0.2353(3) 0.0108(3) Uani 1 1 d .
C14 C 0.28443(17) 0.17265(9) 0.3695(3) 0.0105(3) Uani 1 1 d .
C15 C 0.30603(17) 0.10323(9) 0.4551(3) 0.0098(3) Uani 1 1 d .
C16 C -0.00800(17) 0.08032(10) 0.1197(3) 0.0136(4) Uani 1 1 d .
H16A H -0.0682 0.1107 0.1471 0.020 Uiso 1 1 calc R
H16B H -0.0219 0.0297 0.1433 0.020 Uiso 1 1 calc R
H16C H -0.0149 0.0862 -0.0089 0.020 Uiso 1 1 calc R
C17 C 0.10430(19) 0.23219(10) 0.1119(3) 0.0157(4) Uani 1 1 d .
H17A H 0.1611 0.2718 0.1198 0.023 Uiso 1 1 calc R
H17B H 0.0371 0.2495 0.1493 0.023 Uiso 1 1 calc R
H17C H 0.0733 0.2146 -0.0142 0.023 Uiso 1 1 calc R
C18 C 0.37151(19) 0.23448(10) 0.4181(3) 0.0157(4) Uani 1 1 d .
H18A H 0.3404 0.2742 0.3322 0.024 Uiso 1 1 calc R
H18B H 0.4497 0.2188 0.4117 0.024 Uiso 1 1 calc R
H18C H 0.3813 0.2508 0.5424 0.024 Uiso 1 1 calc R
C19 C 0.41698(18) 0.08056(11) 0.6061(3) 0.0145(4) Uani 1 1 d .
H19A H 0.4116 0.0969 0.7233 0.022 Uiso 1 1 calc R
H19B H 0.4882 0.1020 0.5869 0.022 Uiso 1 1 calc R
H19C H 0.4238 0.0279 0.6068 0.022 Uiso 1 1 calc R

loop_
_atom_site_aniso_label
_atom_site_aniso_U_11
_atom_site_aniso_U_22
_atom_site_aniso_U_33
_atom_site_aniso_U_23
_atom_site_aniso_U_13
_atom_site_aniso_U_12
Cr 0.01106(14) 0.00474(13) 0.01143(14) -0.00013(10) 0.00627(11) 0.00044(10)
Cl1 0.0215(2) 0.01029(19) 0.0116(2) 0.00017(14) 0.00732(17) 0.00008(16)
Cl2 0.0142(2) 0.0106(2) 0.0252(2) 0.00091(16) 0.01187(19) 0.00028(15)
N1 0.0100(7) 0.0069(6) 0.0124(7) 0.0004(5) 0.0051(6) 0.0004(5)
N5 0.0286(10) 0.0083(7) 0.0213(9) 0.0015(6) 0.0128(8) -0.0026(7)
C2 0.0131(9) 0.0094(8) 0.0149(9) -0.0010(6) 0.0059(7) 0.0003(6)
C3 0.0157(9) 0.0095(8) 0.0172(9) -0.0041(6) 0.0075(7) 0.0011(7)
C4 0.0186(9) 0.0065(8) 0.0186(9) -0.0025(6) 0.0057(8) 0.0004(6)
C6 0.0332(12) 0.0106(9) 0.0222(10) 0.0008(7) 0.0175(9) -0.0044(8)
C7 0.0245(10) 0.0099(8) 0.0174(9) 0.0001(7) 0.0130(8) -0.0018(7)
C8 0.0116(8) 0.0069(7) 0.0119(8) -0.0002(6) 0.0044(7) -0.0008(6)
C9 0.0108(8) 0.0068(7) 0.0112(8) 0.0004(6) 0.0038(7) -0.0001(6)
C10 0.0152(9) 0.0071(8) 0.0143(9) 0.0000(6) 0.0054(7) -0.0005(6)
C11 0.0128(8) 0.0061(7) 0.0109(8) -0.0012(6) 0.0065(7) -0.0003(6)
C12 0.0104(8) 0.0091(7) 0.0103(8) -0.0009(6) 0.0053(6) 0.0002(6)
C13 0.0143(9) 0.0060(7) 0.0145(9) -0.0006(6) 0.0078(7) 0.0022(6)
C14 0.0152(9) 0.0059(7) 0.0138(8) -0.0013(6) 0.0092(7) -0.0002(6)
C15 0.0109(8) 0.0077(7) 0.0116(8) -0.0014(6) 0.0049(7) 0.0001(6)
C16 0.0112(9) 0.0149(8) 0.0153(9) -0.0016(7) 0.0049(7) -0.0004(7)
C17 0.0216(10) 0.0094(8) 0.0169(9) 0.0022(7) 0.0075(8) 0.0047(7)
C18 0.0201(10) 0.0099(8) 0.0191(9) -0.0031(7) 0.0091(8) -0.0036(7)
C19 0.0132(9) 0.0142(8) 0.0143(9) 0.0009(7) 0.0019(7) 0.0008(7)

loop_
_atom_type_symbol
_atom_type_description
_atom_type_scat_dispersion_real
_atom_type_scat_dispersion_imag
_atom_type_scat_source
C C 0.0033 0.0016 'International Tables Vol C Tables 4.2.6.8 and 6.1.1.4'
H H 0.0000 0.0000 'International Tables Vol C Tables 4.2.6.8 and 6.1.1.4'
N N 0.0061 0.0033 'International Tables Vol C Tables 4.2.6.8 and 6.1.1.4'
Cl Cl 0.1484 0.1585 'International Tables Vol C Tables 4.2.6.8 and 6.1.1.4'
Cr Cr 0.3209 0.6236 'International Tables Vol C Tables 4.2.6.8 and 6.1.1.4'

loop_
_geom_angle_atom_site_label_1
_geom_angle_atom_site_label_2
_geom_angle_atom_site_label_3
_geom_angle
N1 Cr C11 79.16(6)
N1 Cr C15 99.02(6)
C11 Cr C15 37.90(7)
N1 Cr C12 100.09(6)
C11 Cr C12 37.80(7)
C15 Cr C12 63.12(7)
N1 Cr C13 137.06(7)
C11 Cr C13 62.35(7)
C15 Cr C13 62.13(7)
C12 Cr C13 37.28(6)
N1 Cr C14 136.07(7)
C11 Cr C14 62.31(7)
C15 Cr C14 37.22(6)
C12 Cr C14 62.06(7)
C13 Cr C14 36.51(7)
N1 Cr Cl2 96.03(5)
C11 Cr Cl2 130.50(5)
C15 Cr Cl2 96.60(5)
C12 Cr Cl2 155.73(5)
C13 Cr Cl2 122.85(5)
C14 Cr Cl2 93.81(5)
N1 Cr Cl1 94.19(5)
C11 Cr Cl1 128.87(6)
C15 Cr Cl1 157.12(5)
C12 Cr Cl1 96.28(6)
C13 Cr Cl1 95.62(5)
C14 Cr Cl1 125.78(5)
Cl2 Cr Cl1 100.52(3)
C2 N1 C9 118.68(16)
C2 N1 Cr 125.00(13)
C9 N1 Cr 116.31(12)
C6 N5 C10 116.84(17)
N1 C2 C3 122.48(17)
N1 C2 H2 118.8
C3 C2 H2 118.8
C4 C3 C2 119.90(17)
C4 C3 H3 120.1
C2 C3 H3 120.1
C3 C4 C10 119.03(17)
C3 C4 H4 120.5
C10 C4 H4 120.5
N5 C6 C7 125.28(19)
N5 C6 H6 117.4
C7 C6 H6 117.4
C8 C7 C6 118.66(18)
C8 C7 H7 120.7
C6 C7 H7 120.7
C7 C8 C9 117.52(17)
C7 C8 C11 126.47(17)
C9 C8 C11 116.00(16)
N1 C9 C10 121.78(16)
N1 C9 C8 118.18(16)
C10 C9 C8 120.03(16)
N5 C10 C9 121.67(17)
N5 C10 C4 120.18(17)
C9 C10 C4 118.13(17)
C12 C11 C15 108.71(16)
C12 C11 C8 125.25(16)
C15 C11 C8 124.52(17)
C12 C11 Cr 72.46(11)
C15 C11 Cr 72.15(11)
C8 C11 Cr 110.35(12)
C11 C12 C13 107.40(16)
C11 C12 C16 127.81(16)
C13 C12 C16 124.78(17)
C11 C12 Cr 69.75(11)
C13 C12 Cr 73.29(11)
C16 C12 Cr 123.56(13)
C14 C13 C12 108.21(15)
C14 C13 C17 128.07(17)
C12 C13 C17 123.71(17)
C14 C13 Cr 71.87(10)
C12 C13 Cr 69.42(10)
C17 C13 Cr 125.33(13)
C13 C14 C15 108.19(15)
C13 C14 C18 127.16(16)
C15 C14 C18 124.65(17)
C13 C14 Cr 71.62(10)
C15 C14 Cr 69.07(10)
C18 C14 Cr 125.49(13)
C11 C15 C14 107.50(16)
C11 C15 C19 126.26(16)
C14 C15 C19 126.21(17)
C11 C15 Cr 69.95(10)
C14 C15 Cr 73.70(11)
C19 C15 Cr 123.36(13)
C12 C16 H16A 109.5
C12 C16 H16B 109.5
H16A C16 H16B 109.5
C12 C16 H16C 109.5
H16A C16 H16C 109.5
H16B C16 H16C 109.5
C13 C17 H17A 109.5
C13 C17 H17B 109.5
H17A C17 H17B 109.5
C13 C17 H17C 109.5
H17A C17 H17C 109.5
H17B C17 H17C 109.5
C14 C18 H18A 109.5
C14 C18 H18B 109.5
H18A C18 H18B 109.5
C14 C18 H18C 109.5
H18A C18 H18C 109.5
H18B C18 H18C 109.5
C15 C19 H19A 109.5
C15 C19 H19B 109.5
H19A C19 H19B 109.5
C15 C19 H19C 109.5
H19A C19 H19C 109.5
H19B C19 H19C 109.5

loop_
_geom_bond_atom_site_label_1
_geom_bond_atom_site_label_2
_geom_bond_distance
Cr N1 2.0863(18)
Cr C11 2.182(2)
Cr C15 2.211(2)
Cr C12 2.217(2)
Cr C13 2.2683(19)
Cr C14 2.2716(19)
Cr Cl2 2.2934(12)
Cr Cl1 2.3027(12)
N1 C2 1.326(2)
N1 C9 1.377(2)
N5 C6 1.319(3)
N5 C10 1.366(3)
C2 C3 1.411(3)
C2 H2 0.9500
C3 C4 1.368(3)
C3 H3 0.9500
C4 C10 1.414(3)
C4 H4 0.9500
C6 C7 1.420(3)
C6 H6 0.9500
C7 C8 1.367(3)
C7 H7 0.9500
C8 C9 1.417(3)
C8 C11 1.483(2)
C9 C10 1.413(3)
C11 C12 1.425(3)
C11 C15 1.427(3)
C12 C13 1.435(3)
C12 C16 1.491(3)
C13 C14 1.422(3)
C13 C17 1.499(3)
C14 C15 1.432(2)
C14 C18 1.499(3)
C15 C19 1.496(3)
C16 H16A 0.9800
C16 H16B 0.9800
C16 H16C 0.9800
C17 H17A 0.9800
C17 H17B 0.9800
C17 H17C 0.9800
C18 H18A 0.9800
C18 H18B 0.9800
C18 H18C 0.9800
C19 H19A 0.9800
C19 H19B 0.9800
C19 H19C 0.9800

loop_
_geom_torsion_atom_site_label_1
_geom_torsion_atom_site_label_2
_geom_torsion_atom_site_label_3
_geom_torsion_atom_site_label_4
_geom_torsion
C11 Cr N1 C2 179.05(16)
C15 Cr N1 C2 -148.50(16)
C12 Cr N1 C2 147.40(15)
C13 Cr N1 C2 153.12(14)
C14 Cr N1 C2 -152.69(15)
Cl2 Cr N1 C2 -50.81(15)
Cl1 Cr N1 C2 50.25(16)
C11 Cr N1 C9 0.49(13)
C15 Cr N1 C9 32.94(14)
C12 Cr N1 C9 -31.16(14)
C13 Cr N1 C9 -25.44(18)
C14 Cr N1 C9 28.75(17)
Cl2 Cr N1 C9 130.63(13)
Cl1 Cr N1 C9 -128.31(13)
C9 N1 C2 C3 0.1(3)
Cr N1 C2 C3 -178.39(14)
N1 C2 C3 C4 -0.1(3)
C2 C3 C4 C10 0.1(3)
C10 N5 C6 C7 -0.1(3)
N5 C6 C7 C8 0.5(3)
C6 C7 C8 C9 -0.5(3)
C6 C7 C8 C11 178.85(19)
C2 N1 C9 C10 -0.1(3)
Cr N1 C9 C10 178.53(14)
C2 N1 C9 C8 -178.86(17)
Cr N1 C9 C8 -0.2(2)
C7 C8 C9 N1 179.05(17)
C11 C8 C9 N1 -0.4(3)
C7 C8 C9 C10 0.3(3)
C11 C8 C9 C10 -179.17(17)
C6 N5 C10 C9 -0.2(3)
C6 N5 C10 C4 -178.90(19)
N1 C9 C10 N5 -178.62(18)
C8 C9 C10 N5 0.1(3)
N1 C9 C10 C4 0.1(3)
C8 C9 C10 C4 178.82(18)
C3 C4 C10 N5 178.65(19)
C3 C4 C10 C9 -0.1(3)
C7 C8 C11 C12 -96.2(3)
C9 C8 C11 C12 83.2(2)
C7 C8 C11 C15 99.5(3)
C9 C8 C11 C15 -81.1(2)
C7 C8 C11 Cr -178.64(17)
C9 C8 C11 Cr 0.8(2)
N1 Cr C11 C12 -122.55(11)
C15 Cr C11 C12 117.07(15)
C13 Cr C11 C12 37.80(10)
C14 Cr C11 C12 79.23(11)
Cl2 Cr C11 C12 148.76(9)
Cl1 Cr C11 C12 -35.92(12)
N1 Cr C11 C15 120.38(11)
C12 Cr C11 C15 -117.07(15)
C13 Cr C11 C15 -79.27(11)
C14 Cr C11 C15 -37.84(10)
Cl2 Cr C11 C15 31.69(12)
Cl1 Cr C11 C15 -152.99(9)
N1 Cr C11 C8 -0.65(12)
C15 Cr C11 C8 -121.03(18)
C12 Cr C11 C8 121.89(17)
C13 Cr C11 C8 159.69(15)
C14 Cr C11 C8 -158.87(15)
Cl2 Cr C11 C8 -89.34(13)
Cl1 Cr C11 C8 85.97(13)
C15 C11 C12 C13 -0.6(2)
C8 C11 C12 C13 -167.00(17)
Cr C11 C12 C13 -64.11(13)
C15 C11 C12 C16 -179.15(18)
C8 C11 C12 C16 14.5(3)
Cr C11 C12 C16 117.36(19)
C15 C11 C12 Cr 63.49(13)
C8 C11 C12 Cr -102.89(18)
N1 Cr C12 C11 57.24(11)
C15 Cr C12 C11 -37.83(10)
C13 Cr C12 C11 -116.33(15)
C14 Cr C12 C11 -79.95(11)
Cl2 Cr C12 C11 -73.64(16)
Cl1 Cr C12 C11 152.64(9)
N1 Cr C12 C13 173.56(11)
C11 Cr C12 C13 116.33(15)
C15 Cr C12 C13 78.50(11)
C14 Cr C12 C13 36.37(11)
Cl2 Cr C12 C13 42.68(18)
Cl1 Cr C12 C13 -91.03(10)
N1 Cr C12 C16 -65.40(16)
C11 Cr C12 C16 -122.64(19)
C15 Cr C12 C16 -160.46(17)
C13 Cr C12 C16 121.0(2)
C14 Cr C12 C16 157.41(17)
Cl2 Cr C12 C16 163.72(11)
Cl1 Cr C12 C16 30.00(15)
C11 C12 C13 C14 0.0(2)
C16 C12 C13 C14 178.63(17)
Cr C12 C13 C14 -61.75(13)
C11 C12 C13 C17 -178.74(17)
C16 C12 C13 C17 -0.2(3)
Cr C12 C13 C17 119.47(18)
C11 C12 C13 Cr 61.78(13)
C16 C12 C13 Cr -119.62(18)
N1 Cr C13 C14 108.98(12)
C11 Cr C13 C14 79.97(12)
C15 Cr C13 C14 36.92(10)
C12 Cr C13 C14 118.30(15)
Cl2 Cr C13 C14 -42.33(12)
Cl1 Cr C13 C14 -148.70(10)
N1 Cr C13 C12 -9.32(15)
C11 Cr C13 C12 -38.33(10)
C15 Cr C13 C12 -81.38(12)
C14 Cr C13 C12 -118.30(15)
Cl2 Cr C13 C12 -160.63(9)
Cl1 Cr C13 C12 93.00(10)
N1 Cr C13 C17 -126.74(16)
C11 Cr C13 C17 -155.75(19)
C15 Cr C13 C17 161.20(19)
C12 Cr C13 C17 -117.4(2)
C14 Cr C13 C17 124.3(2)
Cl2 Cr C13 C17 81.95(17)
Cl1 Cr C13 C17 -24.42(16)
C12 C13 C14 C15 0.6(2)
C17 C13 C14 C15 179.26(18)
Cr C13 C14 C15 -59.65(13)
C12 C13 C14 C18 -178.76(18)
C17 C13 C14 C18 0.0(3)
Cr C13 C14 C18 121.04(19)
C12 C13 C14 Cr 60.20(13)
C17 C13 C14 Cr -121.1(2)
N1 Cr C14 C13 -111.79(12)
C11 Cr C14 C13 -80.10(12)
C15 Cr C14 C13 -118.63(15)
C12 Cr C14 C13 -37.14(10)
Cl2 Cr C14 C13 145.46(10)
Cl1 Cr C14 C13 39.59(12)
N1 Cr C14 C15 6.84(15)
C11 Cr C14 C15 38.53(11)
C12 Cr C14 C15 81.49(12)
C13 Cr C14 C15 118.63(15)
Cl2 Cr C14 C15 -95.91(10)
Cl1 Cr C14 C15 158.22(9)
N1 Cr C14 C18 125.20(15)
C11 Cr C14 C18 156.88(18)
C15 Cr C14 C18 118.4(2)
C12 Cr C14 C18 -160.15(18)
C13 Cr C14 C18 -123.0(2)
Cl2 Cr C14 C18 22.44(16)
Cl1 Cr C14 C18 -83.43(17)
C12 C11 C15 C14 1.0(2)
C8 C11 C15 C14 167.46(17)
Cr C11 C15 C14 64.64(13)
C12 C11 C15 C19 179.05(17)
C8 C11 C15 C19 -14.4(3)
Cr C11 C15 C19 -117.27(19)
C12 C11 C15 Cr -63.68(13)
C8 C11 C15 Cr 102.82(17)
C13 C14 C15 C11 -0.9(2)
C18 C14 C15 C11 178.40(17)
Cr C14 C15 C11 -62.18(12)
C13 C14 C15 C19 -179.02(17)
C18 C14 C15 C19 0.3(3)
Cr C14 C15 C19 119.73(19)
C13 C14 C15 Cr 61.25(13)
C18 C14 C15 Cr -119.42(18)
N1 Cr C15 C11 -59.08(11)
C12 Cr C15 C11 37.72(10)
C13 Cr C15 C11 79.90(12)
C14 Cr C15 C11 116.12(15)
Cl2 Cr C15 C11 -156.29(9)
Cl1 Cr C15 C11 65.39(17)
N1 Cr C15 C14 -175.20(11)
C11 Cr C15 C14 -116.12(15)
C12 Cr C15 C14 -78.39(11)
C13 Cr C15 C14 -36.21(10)
Cl2 Cr C15 C14 87.60(10)
Cl1 Cr C15 C14 -50.73(18)
N1 Cr C15 C19 61.82(16)
C11 Cr C15 C19 120.90(19)
C12 Cr C15 C19 158.62(17)
C13 Cr C15 C19 -159.20(17)
C14 Cr C15 C19 -123.0(2)
Cl2 Cr C15 C19 -35.39(15)
Cl1 Cr C15 C19 -173.71(10)
